data_4032241
loop_
_publ_author_name
'Tomashenko, Olesya A.'
'Novikov, Mikhail S.'
'Khlebnikov, Alexander F.'

_publ_section_title
;
 NHC as the Guiding Factor in a Copper-Catalyzed Intramolecular C
 Arylation of Pyrrolylimidazolium Salts: Synthesis of Luminescent
 Heterotetracyclic Frameworks.
;
_journal_issue 1
_journal_name_full 'The Journal of organic chemistry'
_journal_page_first 616
_journal_page_last 623
_journal_paper_doi 10.1021/acs.joc.6b02627
_journal_volume 82
_journal_year 2017
_chemical_formula_moiety '0.5(H2 O), C32 H23 N3'
_chemical_formula_sum 'C32 H24 N3 O0.5'
_chemical_formula_weight 458.54
_chemical_name_systematic 7-benzyl-2,3-diphenyl-7H-imidazo[2,1-a]pyrrolo[3,2-c]isoquinoline
_space_group_crystal_system monoclinic
_space_group_IT_number 14
_space_group_name_Hall '-P 2yn'
_space_group_name_H-M_alt 'P 1 21/n 1'
_symmetry_space_group_name_Hall '-P 2yn'
_symmetry_space_group_name_H-M 'P 1 21/n 1'
_atom_sites_solution_hydrogens mixed
_audit_creation_date 2016-09-11
_audit_creation_method
;
Olex2 1.2
(compiled 2016.02.19 svn.r3266 for OlexSys, GUI svn.r5155)
;
_cell_angle_alpha 90
_cell_angle_beta 90.831(2)
_cell_angle_gamma 90
_cell_formula_units_Z 8
_cell_length_a 13.6688(4)
_cell_length_b 21.5451(7)
_cell_length_c 16.0285(3)
_cell_measurement_reflns_used 11138
_cell_measurement_temperature 100
_cell_measurement_theta_max 75.8560
_cell_measurement_theta_min 3.4130
_cell_volume 4719.8(2)
_computing_molecular_graphics 'Olex2 (Dolomanov et al., 2009)'
_computing_publication_material 'Olex2 (Dolomanov et al., 2009)'
_computing_structure_refinement 'ShelXL (Sheldrick, 2015)'
_diffrn_ambient_temperature 100.0
_diffrn_measured_fraction_theta_full 0.999
_diffrn_measured_fraction_theta_max 0.990
_diffrn_measurement_device_type 'SuperNova, Dual, Cu at zero, Atlas'
_diffrn_radiation_type CuK\a
_diffrn_radiation_wavelength 1.54184
_diffrn_reflns_av_R_equivalents 0.0253
_diffrn_reflns_av_unetI/netI 0.0215
_diffrn_reflns_Laue_measured_fraction_full 0.999
_diffrn_reflns_Laue_measured_fraction_max 0.990
_diffrn_reflns_limit_h_max 17
_diffrn_reflns_limit_h_min -16
_diffrn_reflns_limit_k_max 23
_diffrn_reflns_limit_k_min -27
_diffrn_reflns_limit_l_max 19
_diffrn_reflns_limit_l_min -20
_diffrn_reflns_number 31247
_diffrn_reflns_point_group_measured_fraction_full 0.999
_diffrn_reflns_point_group_measured_fraction_max 0.990
_diffrn_reflns_theta_full 67.684
_diffrn_reflns_theta_max 76.429
_diffrn_reflns_theta_min 3.437
_exptl_absorpt_coefficient_mu 0.604
_exptl_crystal_colour 'clear colourless'
_exptl_crystal_colour_lustre clear
_exptl_crystal_colour_primary colourless
_exptl_crystal_density_diffrn 1.291
_exptl_crystal_description prism
_exptl_crystal_F_000 1928
_exptl_crystal_preparation 'see experimental part'
_exptl_crystal_recrystallization_method 'was obtained by slow evaporation from the mixture of DCM and hexane'
_exptl_crystal_size_max 0.2
_exptl_crystal_size_mid 0.15
_exptl_crystal_size_min 0.1
_refine_diff_density_max 0.688
_refine_diff_density_min -0.483
_refine_diff_density_rms 0.041
_refine_ls_extinction_method none
_refine_ls_goodness_of_fit_ref 1.020
_refine_ls_hydrogen_treatment constr
_refine_ls_matrix_type full
_refine_ls_number_parameters 643
_refine_ls_number_reflns 9811
_refine_ls_number_restraints 0
_refine_ls_restrained_S_all 1.020
_refine_ls_R_factor_all 0.0519
_refine_ls_R_factor_gt 0.0437
_refine_ls_shift/su_max 0.000
_refine_ls_shift/su_mean 0.000
_refine_ls_structure_factor_coef Fsqd
_refine_ls_weighting_details 'w=1/[\s^2^(Fo^2^)+(0.0499P)^2^+2.1711P] where P=(Fo^2^+2Fc^2^)/3'
_refine_ls_weighting_scheme calc
_refine_ls_wR_factor_gt 0.1069
_refine_ls_wR_factor_ref 0.1129
_reflns_Friedel_coverage 0.000
_reflns_number_gt 8418
_reflns_number_total 9811
_reflns_threshold_expression 'I > 2\s(I)'
_cod_data_source_file jo6b02627_si_002.cif
_cod_data_source_block 2_ole089_sq
_cod_depositor_comments
;

2020-04-04
Z value and formula fixed to values more according to usual
chemical conventions.                 miguel
;
_cod_original_formula_sum 'C64 H48 N6 O'
_cod_original_formula_weight 917.08
_cod_original_formula_moiety 'H2 O, 2(C32 H23 N3)'
_cod_original_formula_units_Z 4
_cod_database_code 4032241
_shelxl_version_number 2014/6
_shelx_space_group_comment
;
The symmetry employed for this shelxl refinement is uniquely defined
by the following loop, which should always be used as a source of
symmetry information in preference to the above space-group names.
They are only intended as comments.
;
_olex2_refinement_description
;
1. Fixed Uiso
 At 1.2 times of:
  All C(H) groups, All C(H,H) groups
 At 1.5 times of:
  All O(H,H) groups
2.a Free rotating group:
 O1(H1c,H1d)
2.b Secondary CH2 refined with riding coordinates:
 C18A(H18c,H18d), C18B(H18a,H18b)
2.c Aromatic/amide H refined with riding coordinates:
 C30B(H30B), C5A(H5A), C10A(H10A), C27B(H27B), C10B(H10B), C16A(H16A),
 C17A(H17A), C14B(H14B), C28B(H28B), C29B(H29B), C11B(H11B), C30A(H30A),
 C16B(H16B), C20B(H20B), C27A(H27A), C4A(H4A), C11A(H11A), C1A(H1A), C13B(H13B),
  C24A(H24A), C14A(H14A), C29A(H29A), C13A(H13A), C1B(H1B), C12B(H12B),
 C3A(H3A), C2A(H2A), C21B(H21B), C12A(H12A), C17B(H17B), C22B(H22B), C28A(H28A),
  C20A(H20A), C22A(H22A), C23A(H23A), C5B(H5B), C21A(H21A), C2B(H2B),
 C24B(H24B), C3B(H3B), C4B(H4B), C23B(H23B)
;
_olex2_submission_special_instructions 'No special instructions were received'

loop_
_space_group_symop_operation_xyz
'x, y, z'
'-x+1/2, y+1/2, -z+1/2'
'-x, -y, -z'
'x-1/2, -y-1/2, z-1/2'

loop_
_atom_site_label
_atom_site_type_symbol
_atom_site_fract_x
_atom_site_fract_y
_atom_site_fract_z
_atom_site_U_iso_or_equiv
_atom_site_adp_type
_atom_site_occupancy
_atom_site_site_symmetry_order
_atom_site_calc_flag
_atom_site_refinement_flags_posn
O1 O 0.64713(8) 0.36075(5) 0.19678(7) 0.0336(2) Uani 1 1 d .
H1C H 0.6173 0.3916 0.1752 0.050 Uiso 1 1 d G
H1D H 0.6599 0.3682 0.2479 0.050 Uiso 1 1 d G
N2B N 0.64668(8) 0.63614(6) 0.13090(7) 0.0254(2) Uani 1 1 d .
N3B N 0.57198(8) 0.47762(6) 0.12029(7) 0.0250(2) Uani 1 1 d .
N2A N 0.56732(9) 0.43400(6) 0.56857(7) 0.0264(2) Uani 1 1 d .
N3A N 0.67639(9) 0.38193(6) 0.37968(7) 0.0266(2) Uani 1 1 d .
N1B N 0.77760(9) 0.69437(6) 0.13526(8) 0.0297(3) Uani 1 1 d .
N1A N 0.42508(9) 0.45463(6) 0.62217(7) 0.0296(3) Uani 1 1 d .
C26B C 0.79817(10) 0.57696(7) 0.11890(8) 0.0248(3) Uani 1 1 d .
C31B C 0.74275(10) 0.52098(7) 0.11728(8) 0.0242(3) Uani 1 1 d .
C25B C 0.74640(10) 0.63428(7) 0.12851(8) 0.0254(3) Uani 1 1 d .
C15A C 0.63464(10) 0.41514(7) 0.50895(9) 0.0255(3) Uani 1 1 d .
C8A C 0.73740(10) 0.41352(7) 0.50863(9) 0.0258(3) Uani 1 1 d .
C7B C 0.48256(10) 0.50595(7) 0.11812(8) 0.0259(3) Uani 1 1 d .
C32A C 0.60003(10) 0.39555(7) 0.43047(9) 0.0259(3) Uani 1 1 d .
C32B C 0.63875(10) 0.52461(7) 0.12461(8) 0.0238(3) Uani 1 1 d .
C15B C 0.59071(10) 0.58191(7) 0.12811(8) 0.0244(3) Uani 1 1 d .
C8B C 0.48946(10) 0.57144(7) 0.12293(8) 0.0253(3) Uani 1 1 d .
C9B C 0.41149(10) 0.61920(7) 0.11485(9) 0.0260(3) Uani 1 1 d .
C26A C 0.43002(10) 0.41208(7) 0.47305(9) 0.0281(3) Uani 1 1 d .
C25A C 0.46901(10) 0.43247(7) 0.55242(9) 0.0272(3) Uani 1 1 d .
C7A C 0.75869(10) 0.39294(7) 0.42741(9) 0.0261(3) Uani 1 1 d .
C30B C 0.79199(10) 0.46456(7) 0.10286(9) 0.0280(3) Uani 1 1 d .
H30B H 0.7562 0.4268 0.1026 0.034 Uiso 1 1 calc R
C31A C 0.49747(10) 0.39280(7) 0.41123(9) 0.0277(3) Uani 1 1 d .
C5A C 0.87222(11) 0.38939(7) 0.30697(9) 0.0293(3) Uani 1 1 d .
H5A H 0.8225 0.4074 0.2728 0.035 Uiso 1 1 calc R
C10A C 0.87665(10) 0.47823(7) 0.56156(9) 0.0286(3) Uani 1 1 d .
H10A H 0.8788 0.4977 0.5085 0.034 Uiso 1 1 calc R
C27B C 0.90004(10) 0.57391(7) 0.10601(9) 0.0284(3) Uani 1 1 d .
H27B H 0.9377 0.6110 0.1075 0.034 Uiso 1 1 calc R
C6A C 0.85597(10) 0.38061(7) 0.39194(9) 0.0274(3) Uani 1 1 d .
C10B C 0.38401(11) 0.65666(7) 0.18146(9) 0.0302(3) Uani 1 1 d .
H10B H 0.4130 0.6501 0.2350 0.036 Uiso 1 1 calc R
C19A C 0.26461(11) 0.40192(7) 0.64598(9) 0.0293(3) Uani 1 1 d .
C16A C 0.58428(11) 0.45852(7) 0.64768(9) 0.0297(3) Uani 1 1 d .
H16A H 0.6461 0.4653 0.6739 0.036 Uiso 1 1 calc R
C6B C 0.39281(10) 0.46782(8) 0.11385(8) 0.0294(3) Uani 1 1 d .
C9A C 0.80774(10) 0.43178(7) 0.57549(9) 0.0274(3) Uani 1 1 d .
C19B C 0.91413(11) 0.72825(7) 0.04572(9) 0.0293(3) Uani 1 1 d .
C17A C 0.49600(11) 0.47077(7) 0.67997(9) 0.0308(3) Uani 1 1 d .
H17A H 0.4846 0.4877 0.7337 0.037 Uiso 1 1 calc R
C14B C 0.36647(10) 0.62932(7) 0.03702(9) 0.0287(3) Uani 1 1 d .
H14B H 0.3826 0.6035 -0.0088 0.034 Uiso 1 1 calc R
C28B C 0.94548(10) 0.51826(8) 0.09137(9) 0.0306(3) Uani 1 1 d .
H28B H 1.0140 0.5170 0.0827 0.037 Uiso 1 1 calc R
C29B C 0.89089(11) 0.46340(7) 0.08926(9) 0.0308(3) Uani 1 1 d .
H29B H 0.9225 0.4250 0.0783 0.037 Uiso 1 1 calc R
C11B C 0.31495(11) 0.70331(7) 0.17082(10) 0.0319(3) Uani 1 1 d .
H11B H 0.2966 0.7281 0.2171 0.038 Uiso 1 1 calc R
C30A C 0.46061(11) 0.37332(8) 0.33273(9) 0.0327(3) Uani 1 1 d .
H30A H 0.5046 0.3588 0.2918 0.039 Uiso 1 1 calc R
C16B C 0.61600(11) 0.69711(7) 0.13706(10) 0.0318(3) Uani 1 1 d .
H16B H 0.5503 0.7114 0.1388 0.038 Uiso 1 1 calc R
C20B C 0.85588(12) 0.75689(7) -0.01486(10) 0.0327(3) Uani 1 1 d .
H20B H 0.7922 0.7710 -0.0013 0.039 Uiso 1 1 calc R
C27A C 0.32903(11) 0.41315(8) 0.45265(9) 0.0328(3) Uani 1 1 d .
H27A H 0.2834 0.4261 0.4933 0.039 Uiso 1 1 calc R
C18A C 0.32084(11) 0.46213(7) 0.63981(9) 0.0309(3) Uani 1 1 d .
H18C H 0.2906 0.4878 0.5952 0.037 Uiso 1 1 calc R
H18D H 0.3144 0.4850 0.6930 0.037 Uiso 1 1 calc R
C4A C 0.96041(11) 0.37201(7) 0.27187(10) 0.0332(3) Uani 1 1 d .
H4A H 0.9703 0.3779 0.2139 0.040 Uiso 1 1 calc R
C11A C 0.94214(11) 0.49650(8) 0.62392(10) 0.0330(3) Uani 1 1 d .
H11A H 0.9889 0.5280 0.6131 0.040 Uiso 1 1 calc R
C18B C 0.87691(11) 0.72046(7) 0.13349(9) 0.0317(3) Uani 1 1 d .
H18A H 0.9219 0.6928 0.1650 0.038 Uiso 1 1 calc R
H18B H 0.8770 0.7614 0.1616 0.038 Uiso 1 1 calc R
C1A C 0.93193(11) 0.35530(7) 0.44124(10) 0.0321(3) Uani 1 1 d .
H1A H 0.9229 0.3498 0.4994 0.039 Uiso 1 1 calc R
C13B C 0.29867(11) 0.67656(8) 0.02609(10) 0.0339(3) Uani 1 1 d .
H13B H 0.2699 0.6835 -0.0274 0.041 Uiso 1 1 calc R
C24A C 0.16317(11) 0.40440(8) 0.63982(10) 0.0340(3) Uani 1 1 d .
H24A H 0.1315 0.4434 0.6330 0.041 Uiso 1 1 calc R
C14A C 0.80718(11) 0.40365(8) 0.65410(10) 0.0325(3) Uani 1 1 d .
H14A H 0.7619 0.3713 0.6648 0.039 Uiso 1 1 calc R
C29A C 0.36219(11) 0.37513(9) 0.31476(10) 0.0372(4) Uani 1 1 d .
H29A H 0.3388 0.3624 0.2614 0.045 Uiso 1 1 calc R
C13A C 0.87205(12) 0.42245(9) 0.71692(10) 0.0377(4) Uani 1 1 d .
H13A H 0.8700 0.4034 0.7703 0.045 Uiso 1 1 calc R
C1B C 0.30283(11) 0.48974(8) 0.14273(10) 0.0341(3) Uani 1 1 d .
H1B H 0.2984 0.5303 0.1656 0.041 Uiso 1 1 calc R
C12B C 0.27251(11) 0.71391(7) 0.09280(10) 0.0328(3) Uani 1 1 d .
H12B H 0.2261 0.7463 0.0852 0.039 Uiso 1 1 calc R
C3A C 1.03425(11) 0.34598(8) 0.32109(11) 0.0362(3) Uani 1 1 d .
H3A H 1.0941 0.3336 0.2967 0.043 Uiso 1 1 calc R
C2A C 1.02006(11) 0.33817(8) 0.40571(11) 0.0358(3) Uani 1 1 d .
H2A H 1.0708 0.3210 0.4397 0.043 Uiso 1 1 calc R
C21B C 0.89070(13) 0.76496(7) -0.09521(10) 0.0358(3) Uani 1 1 d .
H21B H 0.8506 0.7846 -0.1362 0.043 Uiso 1 1 calc R
C12A C 0.93947(11) 0.46890(8) 0.70175(10) 0.0369(4) Uani 1 1 d .
H12A H 0.9837 0.4818 0.7446 0.044 Uiso 1 1 calc R
C17B C 0.69735(12) 0.73220(7) 0.14016(10) 0.0342(3) Uani 1 1 d .
H17B H 0.6989 0.7761 0.1450 0.041 Uiso 1 1 calc R
C22B C 0.98283(13) 0.74472(8) -0.11597(10) 0.0369(3) Uani 1 1 d .
H22B H 1.0057 0.7498 -0.1712 0.044 Uiso 1 1 calc R
C28A C 0.29609(11) 0.39570(9) 0.37474(10) 0.0374(4) Uani 1 1 d .
H28A H 0.2282 0.3976 0.3615 0.045 Uiso 1 1 calc R
C20A C 0.30977(12) 0.34475(8) 0.65758(10) 0.0357(3) Uani 1 1 d .
H20A H 0.3790 0.3424 0.6630 0.043 Uiso 1 1 calc R
C22A C 0.15297(13) 0.29349(8) 0.65344(10) 0.0392(4) Uani 1 1 d .
H22A H 0.1152 0.2565 0.6548 0.047 Uiso 1 1 calc R
C23A C 0.10764(12) 0.35078(8) 0.64350(10) 0.0383(4) Uani 1 1 d .
H23A H 0.0384 0.3532 0.6392 0.046 Uiso 1 1 calc R
C5B C 0.39661(12) 0.40680(9) 0.08231(10) 0.0387(4) Uani 1 1 d .
H5B H 0.4572 0.3908 0.0635 0.046 Uiso 1 1 calc R
C21A C 0.25385(13) 0.29107(8) 0.66132(10) 0.0398(4) Uani 1 1 d .
H21A H 0.2853 0.2522 0.6694 0.048 Uiso 1 1 calc R
C2B C 0.21969(12) 0.45221(9) 0.13807(11) 0.0414(4) Uani 1 1 d .
H2B H 0.1591 0.4676 0.1577 0.050 Uiso 1 1 calc R
C24B C 1.00755(12) 0.70935(9) 0.02468(11) 0.0409(4) Uani 1 1 d .
H24B H 1.0488 0.6909 0.0659 0.049 Uiso 1 1 calc R
C3B C 0.22417(13) 0.39271(10) 0.10522(10) 0.0433(4) Uani 1 1 d .
H3B H 0.1668 0.3679 0.1012 0.052 Uiso 1 1 calc R
C4B C 0.31364(13) 0.36952(10) 0.07806(10) 0.0445(4) Uani 1 1 d .
H4B H 0.3178 0.3285 0.0568 0.053 Uiso 1 1 calc R
C23B C 1.04159(12) 0.71704(9) -0.05593(12) 0.0459(4) Uani 1 1 d .
H23B H 1.1054 0.7032 -0.0697 0.055 Uiso 1 1 calc R

loop_
_atom_site_aniso_label
_atom_site_aniso_U_11
_atom_site_aniso_U_22
_atom_site_aniso_U_33
_atom_site_aniso_U_23
_atom_site_aniso_U_13
_atom_site_aniso_U_12
O1 0.0361(6) 0.0334(6) 0.0311(5) 0.0003(4) -0.0021(4) -0.0035(5)
N2B 0.0216(6) 0.0280(6) 0.0265(6) 0.0048(5) -0.0013(4) 0.0022(4)
N3B 0.0211(5) 0.0316(6) 0.0222(5) 0.0001(4) -0.0011(4) -0.0015(5)
N2A 0.0226(6) 0.0347(6) 0.0216(5) 0.0058(5) -0.0046(4) -0.0010(5)
N3A 0.0212(6) 0.0321(6) 0.0264(6) 0.0020(5) -0.0045(4) -0.0021(5)
N1B 0.0269(6) 0.0297(6) 0.0326(6) 0.0051(5) -0.0011(5) -0.0027(5)
N1A 0.0243(6) 0.0405(7) 0.0239(6) 0.0063(5) -0.0023(5) 0.0023(5)
C26B 0.0210(6) 0.0324(7) 0.0210(6) 0.0050(5) -0.0024(5) 0.0001(5)
C31B 0.0213(6) 0.0307(7) 0.0206(6) 0.0039(5) -0.0017(5) 0.0003(5)
C25B 0.0225(7) 0.0306(7) 0.0231(6) 0.0058(5) -0.0021(5) -0.0016(5)
C15A 0.0212(6) 0.0307(7) 0.0244(6) 0.0050(5) -0.0034(5) -0.0010(5)
C8A 0.0210(6) 0.0298(7) 0.0264(7) 0.0038(5) -0.0052(5) -0.0013(5)
C7B 0.0215(6) 0.0378(8) 0.0185(6) 0.0010(5) -0.0017(5) -0.0010(6)
C32A 0.0224(7) 0.0310(7) 0.0242(7) 0.0045(5) -0.0036(5) -0.0017(5)
C32B 0.0208(6) 0.0300(7) 0.0206(6) 0.0030(5) -0.0012(5) -0.0002(5)
C15B 0.0209(6) 0.0307(7) 0.0217(6) 0.0041(5) -0.0007(5) 0.0004(5)
C8B 0.0194(6) 0.0366(7) 0.0200(6) 0.0021(5) -0.0013(5) 0.0017(5)
C9B 0.0180(6) 0.0347(7) 0.0253(7) 0.0027(5) -0.0001(5) -0.0003(5)
C26A 0.0219(7) 0.0367(8) 0.0255(7) 0.0083(6) -0.0043(5) -0.0027(6)
C25A 0.0214(7) 0.0351(7) 0.0251(7) 0.0081(6) -0.0021(5) 0.0011(5)
C7A 0.0215(7) 0.0285(7) 0.0280(7) 0.0031(5) -0.0056(5) -0.0014(5)
C30B 0.0258(7) 0.0308(7) 0.0275(7) 0.0019(6) 0.0006(5) 0.0001(6)
C31A 0.0220(7) 0.0345(7) 0.0263(7) 0.0073(6) -0.0045(5) -0.0046(5)
C5A 0.0238(7) 0.0309(7) 0.0330(7) -0.0025(6) -0.0048(6) -0.0017(6)
C10A 0.0217(7) 0.0344(7) 0.0296(7) -0.0021(6) -0.0031(5) 0.0023(6)
C27B 0.0220(7) 0.0355(8) 0.0275(7) 0.0070(6) -0.0019(5) -0.0029(6)
C6A 0.0220(7) 0.0274(7) 0.0326(7) -0.0038(6) -0.0051(5) -0.0024(5)
C10B 0.0245(7) 0.0417(8) 0.0243(7) 0.0013(6) -0.0005(5) 0.0009(6)
C19A 0.0275(7) 0.0380(8) 0.0225(6) 0.0055(6) 0.0030(5) 0.0063(6)
C16A 0.0281(7) 0.0386(8) 0.0223(7) 0.0051(6) -0.0059(5) -0.0001(6)
C6B 0.0238(7) 0.0455(8) 0.0189(6) 0.0015(6) -0.0030(5) -0.0052(6)
C9A 0.0202(6) 0.0347(7) 0.0270(7) -0.0016(6) -0.0051(5) 0.0029(5)
C19B 0.0294(7) 0.0270(7) 0.0314(7) 0.0013(6) -0.0041(6) -0.0097(6)
C17A 0.0303(7) 0.0397(8) 0.0223(7) 0.0052(6) -0.0038(5) 0.0015(6)
C14B 0.0225(7) 0.0373(8) 0.0263(7) -0.0014(6) -0.0034(5) 0.0019(6)
C28B 0.0198(7) 0.0447(9) 0.0272(7) 0.0067(6) 0.0004(5) 0.0030(6)
C29B 0.0269(7) 0.0355(8) 0.0301(7) 0.0026(6) 0.0022(6) 0.0074(6)
C11B 0.0251(7) 0.0372(8) 0.0333(8) -0.0050(6) 0.0039(6) -0.0009(6)
C30A 0.0242(7) 0.0470(9) 0.0269(7) 0.0041(6) -0.0035(5) -0.0069(6)
C16B 0.0294(8) 0.0293(7) 0.0366(8) 0.0063(6) -0.0004(6) 0.0052(6)
C20B 0.0359(8) 0.0302(7) 0.0317(7) -0.0040(6) -0.0035(6) 0.0032(6)
C27A 0.0213(7) 0.0484(9) 0.0288(7) 0.0095(6) -0.0012(5) -0.0022(6)
C18A 0.0246(7) 0.0389(8) 0.0290(7) 0.0064(6) 0.0000(5) 0.0067(6)
C4A 0.0285(8) 0.0371(8) 0.0339(8) -0.0075(6) -0.0001(6) -0.0013(6)
C11A 0.0201(7) 0.0396(8) 0.0391(8) -0.0076(7) -0.0045(6) 0.0012(6)
C18B 0.0282(7) 0.0347(8) 0.0320(7) 0.0031(6) -0.0055(6) -0.0082(6)
C1A 0.0256(7) 0.0369(8) 0.0336(8) -0.0033(6) -0.0070(6) 0.0009(6)
C13B 0.0287(7) 0.0405(8) 0.0321(8) 0.0001(6) -0.0088(6) 0.0049(6)
C24A 0.0288(8) 0.0395(8) 0.0336(8) 0.0076(6) 0.0015(6) 0.0076(6)
C14A 0.0254(7) 0.0409(8) 0.0310(7) 0.0029(6) -0.0059(6) 0.0001(6)
C29A 0.0269(8) 0.0584(10) 0.0260(7) 0.0052(7) -0.0070(6) -0.0119(7)
C13A 0.0293(8) 0.0557(10) 0.0280(7) 0.0017(7) -0.0077(6) 0.0061(7)
C1B 0.0229(7) 0.0465(9) 0.0327(8) 0.0070(7) -0.0033(6) -0.0020(6)
C12B 0.0223(7) 0.0320(7) 0.0440(9) 0.0000(6) -0.0026(6) 0.0032(6)
C3A 0.0240(7) 0.0392(8) 0.0452(9) -0.0113(7) -0.0009(6) 0.0031(6)
C2A 0.0252(7) 0.0382(8) 0.0438(9) -0.0071(7) -0.0095(6) 0.0045(6)
C21B 0.0462(9) 0.0318(8) 0.0293(7) -0.0010(6) -0.0057(6) 0.0045(7)
C12A 0.0240(7) 0.0529(10) 0.0334(8) -0.0098(7) -0.0105(6) 0.0045(7)
C17B 0.0341(8) 0.0279(7) 0.0406(8) 0.0055(6) 0.0003(6) 0.0032(6)
C22B 0.0416(9) 0.0343(8) 0.0349(8) 0.0041(6) 0.0039(7) -0.0064(7)
C28A 0.0207(7) 0.0584(10) 0.0328(8) 0.0102(7) -0.0067(6) -0.0078(7)
C20A 0.0317(8) 0.0436(9) 0.0320(8) 0.0079(7) 0.0077(6) 0.0116(7)
C22A 0.0463(10) 0.0400(9) 0.0316(8) 0.0010(7) 0.0094(7) -0.0019(7)
C23A 0.0315(8) 0.0471(9) 0.0362(8) 0.0058(7) 0.0019(6) -0.0002(7)
C5B 0.0337(8) 0.0541(10) 0.0285(8) -0.0114(7) 0.0055(6) -0.0131(7)
C21A 0.0483(10) 0.0356(8) 0.0358(8) 0.0051(7) 0.0141(7) 0.0111(7)
C2B 0.0214(7) 0.0635(11) 0.0391(9) 0.0109(8) -0.0040(6) -0.0041(7)
C24B 0.0236(7) 0.0531(10) 0.0457(9) 0.0187(8) -0.0047(6) -0.0093(7)
C3B 0.0340(9) 0.0664(12) 0.0294(8) -0.0022(8) -0.0044(6) -0.0220(8)
C4B 0.0427(10) 0.0599(11) 0.0311(8) -0.0136(8) 0.0051(7) -0.0198(8)
C23B 0.0263(8) 0.0573(11) 0.0543(11) 0.0180(9) 0.0064(7) -0.0046(7)

loop_
_atom_type_symbol
_atom_type_description
_atom_type_scat_dispersion_real
_atom_type_scat_dispersion_imag
_atom_type_scat_source
C C 0.0181 0.0091 'International Tables Vol C Tables 4.2.6.8 and 6.1.1.4'
H H 0.0000 0.0000 'International Tables Vol C Tables 4.2.6.8 and 6.1.1.4'
N N 0.0311 0.0180 'International Tables Vol C Tables 4.2.6.8 and 6.1.1.4'
O O 0.0492 0.0322 'International Tables Vol C Tables 4.2.6.8 and 6.1.1.4'

loop_
_geom_angle_atom_site_label_1
_geom_angle_atom_site_label_2
_geom_angle_atom_site_label_3
_geom_angle
H1C O1 H1D 109.5
C25B N2B C15B 121.41(12)
C25B N2B C16B 109.51(12)
C16B N2B C15B 129.07(12)
C32B N3B C7B 105.50(12)
C25A N2A C15A 121.32(12)
C25A N2A C16A 109.43(12)
C16A N2A C15A 129.20(12)
C32A N3A C7A 104.96(12)
C25B N1B C18B 130.38(13)
C25B N1B C17B 108.60(12)
C17B N1B C18B 120.94(13)
C25A N1A C17A 109.06(12)
C25A N1A C18A 129.64(12)
C17A N1A C18A 121.30(13)
C31B C26B C25B 117.93(12)
C27B C26B C31B 118.90(13)
C27B C26B C25B 123.05(13)
C26B C31B C32B 118.76(13)
C30B C31B C26B 118.55(13)
C30B C31B C32B 122.55(13)
N2B C25B N1B 106.29(12)
N2B C25B C26B 121.56(13)
N1B C25B C26B 132.14(13)
N2A C15A C8A 132.71(13)
N2A C15A C32A 118.96(12)
C32A C15A C8A 108.27(13)
C15A C8A C7A 103.35(12)
C15A C8A C9A 128.95(13)
C7A C8A C9A 127.63(13)
N3B C7B C8B 112.64(12)
N3B C7B C6B 119.65(13)
C8B C7B C6B 127.68(13)
N3A C32A C15A 110.42(12)
N3A C32A C31A 128.11(13)
C15A C32A C31A 121.46(13)
N3B C32B C31B 128.33(13)
N3B C32B C15B 110.04(12)
C15B C32B C31B 121.27(13)
N2B C15B C32B 118.81(12)
N2B C15B C8B 132.49(13)
C32B C15B C8B 108.58(13)
C7B C8B C9B 129.65(13)
C15B C8B C7B 103.20(12)
C15B C8B C9B 126.82(13)
C10B C9B C8B 122.34(13)
C10B C9B C14B 118.19(13)
C14B C9B C8B 119.41(13)
C31A C26A C25A 117.91(13)
C27A C26A C25A 123.13(14)
C27A C26A C31A 118.89(13)
N2A C25A C26A 121.68(13)
N1A C25A N2A 106.27(12)
N1A C25A C26A 132.02(13)
N3A C7A C8A 113.00(12)
N3A C7A C6A 119.31(13)
C8A C7A C6A 127.65(12)
C31B C30B H30B 119.5
C29B C30B C31B 121.01(14)
C29B C30B H30B 119.5
C26A C31A C32A 118.64(13)
C30A C31A C32A 122.65(14)
C30A C31A C26A 118.68(13)
C6A C5A H5A 119.7
C4A C5A H5A 119.7
C4A C5A C6A 120.65(14)
C9A C10A H10A 119.4
C11A C10A H10A 119.4
C11A C10A C9A 121.19(14)
C26B C27B H27B 119.5
C28B C27B C26B 121.03(14)
C28B C27B H27B 119.5
C5A C6A C7A 120.51(13)
C5A C6A C1A 118.32(14)
C1A C6A C7A 120.99(14)
C9B C10B H10B 119.5
C11B C10B C9B 121.02(14)
C11B C10B H10B 119.5
C24A C19A C18A 118.05(13)
C20A C19A C18A 122.98(14)
C20A C19A C24A 118.98(15)
N2A C16A H16A 126.7
C17A C16A N2A 106.67(13)
C17A C16A H16A 126.7
C1B C6B C7B 121.95(15)
C1B C6B C5B 117.99(14)
C5B C6B C7B 120.03(14)
C10A C9A C8A 120.48(13)
C10A C9A C14A 117.89(13)
C14A C9A C8A 121.63(13)
C20B C19B C18B 120.11(14)
C24B C19B C20B 118.70(15)
C24B C19B C18B 121.15(14)
N1A C17A H17A 125.7
C16A C17A N1A 108.55(13)
C16A C17A H17A 125.7
C9B C14B H14B 119.6
C13B C14B C9B 120.76(14)
C13B C14B H14B 119.6
C27B C28B H28B 120.0
C27B C28B C29B 120.01(13)
C29B C28B H28B 120.0
C30B C29B C28B 120.49(14)
C30B C29B H29B 119.8
C28B C29B H29B 119.8
C10B C11B H11B 119.9
C10B C11B C12B 120.27(14)
C12B C11B H11B 119.9
C31A C30A H30A 119.5
C29A C30A C31A 120.97(15)
C29A C30A H30A 119.5
N2B C16B H16B 126.7
C17B C16B N2B 106.57(13)
C17B C16B H16B 126.7
C19B C20B H20B 119.9
C21B C20B C19B 120.12(15)
C21B C20B H20B 119.9
C26A C27A H27A 119.6
C28A C27A C26A 120.77(15)
C28A C27A H27A 119.6
N1A C18A C19A 114.50(13)
N1A C18A H18C 108.6
N1A C18A H18D 108.6
C19A C18A H18C 108.6
C19A C18A H18D 108.6
H18C C18A H18D 107.6
C5A C4A H4A 119.8
C5A C4A C3A 120.41(15)
C3A C4A H4A 119.8
C10A C11A H11A 119.9
C12A C11A C10A 120.15(15)
C12A C11A H11A 119.9
N1B C18B C19B 112.56(12)
N1B C18B H18A 109.1
N1B C18B H18B 109.1
C19B C18B H18A 109.1
C19B C18B H18B 109.1
H18A C18B H18B 107.8
C6A C1A H1A 119.7
C2A C1A C6A 120.67(15)
C2A C1A H1A 119.7
C14B C13B H13B 119.8
C14B C13B C12B 120.48(14)
C12B C13B H13B 119.8
C19A C24A H24A 119.6
C23A C24A C19A 120.81(15)
C23A C24A H24A 119.6
C9A C14A H14A 119.5
C13A C14A C9A 120.92(15)
C13A C14A H14A 119.5
C30A C29A H29A 119.8
C30A C29A C28A 120.34(15)
C28A C29A H29A 119.8
C14A C13A H13A 119.9
C12A C13A C14A 120.12(15)
C12A C13A H13A 119.9
C6B C1B H1B 119.8
C2B C1B C6B 120.30(17)
C2B C1B H1B 119.8
C11B C12B H12B 120.4
C13B C12B C11B 119.25(14)
C13B C12B H12B 120.4
C4A C3A H3A 120.2
C2A C3A C4A 119.64(14)
C2A C3A H3A 120.2
C1A C2A H2A 119.9
C3A C2A C1A 120.28(14)
C3A C2A H2A 119.9
C20B C21B H21B 119.7
C22B C21B C20B 120.70(15)
C22B C21B H21B 119.7
C11A C12A C13A 119.70(14)
C11A C12A H12A 120.1
C13A C12A H12A 120.1
N1B C17B H17B 125.5
C16B C17B N1B 109.02(14)
C16B C17B H17B 125.5
C21B C22B H22B 120.2
C21B C22B C23B 119.54(16)
C23B C22B H22B 120.2
C27A C28A C29A 120.29(14)
C27A C28A H28A 119.9
C29A C28A H28A 119.9
C19A C20A H20A 120.0
C21A C20A C19A 120.05(15)
C21A C20A H20A 120.0
C23A C22A H22A 120.5
C21A C22A H22A 120.5
C21A C22A C23A 119.09(16)
C24A C23A C22A 120.17(16)
C24A C23A H23A 119.9
C22A C23A H23A 119.9
C6B C5B H5B 119.3
C4B C5B C6B 121.47(16)
C4B C5B H5B 119.3
C20A C21A H21A 119.6
C22A C21A C20A 120.88(15)
C22A C21A H21A 119.6
C1B C2B H2B 119.5
C3B C2B C1B 121.01(16)
C3B C2B H2B 119.5
C19B C24B H24B 119.6
C19B C24B C23B 120.88(15)
C23B C24B H24B 119.6
C2B C3B H3B 120.3
C2B C3B C4B 119.50(15)
C4B C3B H3B 120.3
C5B C4B C3B 119.69(18)
C5B C4B H4B 120.2
C3B C4B H4B 120.2
C22B C23B C24B 120.04(17)
C22B C23B H23B 120.0
C24B C23B H23B 120.0

loop_
_geom_bond_atom_site_label_1
_geom_bond_atom_site_label_2
_geom_bond_distance
O1 H1C 0.8501
O1 H1D 0.8503
N2B C25B 1.3649(18)
N2B C15B 1.3969(18)
N2B C16B 1.3829(19)
N3B C7B 1.3663(18)
N3B C32B 1.3643(18)
N2A C15A 1.3965(19)
N2A C25A 1.3653(18)
N2A C16A 1.3900(19)
N3A C32A 1.3648(19)
N3A C7A 1.3720(17)
N1B C25B 1.3670(19)
N1B C18B 1.4697(19)
N1B C17B 1.370(2)
N1A C25A 1.3629(19)
N1A C17A 1.3758(19)
N1A C18A 1.4657(18)
C26B C31B 1.424(2)
C26B C25B 1.433(2)
C26B C27B 1.4121(19)
C31B C32B 1.4302(19)
C31B C30B 1.410(2)
C15A C8A 1.4051(19)
C15A C32A 1.4025(19)
C8A C7A 1.410(2)
C8A C9A 1.4824(19)
C7B C8B 1.416(2)
C7B C6B 1.477(2)
C32A C31A 1.4322(19)
C32B C15B 1.400(2)
C15B C8B 1.4034(19)
C8B C9B 1.4858(19)
C9B C10B 1.394(2)
C9B C14B 1.4000(19)
C26A C25A 1.441(2)
C26A C31A 1.425(2)
C26A C27A 1.4142(19)
C7A C6A 1.478(2)
C30B H30B 0.9500
C30B C29B 1.373(2)
C31A C30A 1.412(2)
C5A H5A 0.9500
C5A C6A 1.396(2)
C5A C4A 1.389(2)
C10A H10A 0.9500
C10A C9A 1.395(2)
C10A C11A 1.389(2)
C27B H27B 0.9500
C27B C28B 1.372(2)
C6A C1A 1.406(2)
C10B H10B 0.9500
C10B C11B 1.388(2)
C19A C18A 1.512(2)
C19A C24A 1.390(2)
C19A C20A 1.389(2)
C16A H16A 0.9500
C16A C17A 1.346(2)
C6B C1B 1.402(2)
C6B C5B 1.410(2)
C9A C14A 1.398(2)
C19B C20B 1.391(2)
C19B C18B 1.512(2)
C19B C24B 1.387(2)
C17A H17A 0.9500
C14B H14B 0.9500
C14B C13B 1.386(2)
C28B H28B 0.9500
C28B C29B 1.398(2)
C29B H29B 0.9500
C11B H11B 0.9500
C11B C12B 1.390(2)
C30A H30A 0.9500
C30A C29A 1.372(2)
C16B H16B 0.9500
C16B C17B 1.345(2)
C20B H20B 0.9500
C20B C21B 1.390(2)
C27A H27A 0.9500
C27A C28A 1.374(2)
C18A H18C 0.9900
C18A H18D 0.9900
C4A H4A 0.9500
C4A C3A 1.390(2)
C11A H11A 0.9500
C11A C12A 1.383(2)
C18B H18A 0.9900
C18B H18B 0.9900
C1A H1A 0.9500
C1A C2A 1.390(2)
C13B H13B 0.9500
C13B C12B 1.389(2)
C24A H24A 0.9500
C24A C23A 1.384(2)
C14A H14A 0.9500
C14A C13A 1.392(2)
C29A H29A 0.9500
C29A C28A 1.401(2)
C13A H13A 0.9500
C13A C12A 1.384(3)
C1B H1B 0.9500
C1B C2B 1.396(2)
C12B H12B 0.9500
C3A H3A 0.9500
C3A C2A 1.383(2)
C2A H2A 0.9500
C21B H21B 0.9500
C21B C22B 1.378(2)
C12A H12A 0.9500
C17B H17B 0.9500
C22B H22B 0.9500
C22B C23B 1.380(2)
C28A H28A 0.9500
C20A H20A 0.9500
C20A C21A 1.388(3)
C22A H22A 0.9500
C22A C23A 1.389(2)
C22A C21A 1.384(3)
C23A H23A 0.9500
C5B H5B 0.9500
C5B C4B 1.391(2)
C21A H21A 0.9500
C2B H2B 0.9500
C2B C3B 1.388(3)
C24B H24B 0.9500
C24B C23B 1.389(3)
C3B H3B 0.9500
C3B C4B 1.397(3)
C4B H4B 0.9500
C23B H23B 0.9500
